data_6000119
loop_
_publ_author_name
'Kaduk, J. A.'

_publ_section_title
;
 Terephthalate salts: salts of monopositive cations
;
_journal_issue 3
_journal_name_full 'Acta Crystallographica B'
_journal_page_first 474
_journal_page_last 485
_journal_paper_doi 10.1107/S0108768199014718
_journal_volume 56
_journal_year 2000
_chemical_formula_sum 'C8 H4 Li2 O4'
_space_group_name_H-M_alt 'P 1 21/c 1'
_cell_angle_alpha 90.000
_cell_angle_beta 93.155
_cell_angle_gamma 90.000
_cell_length_a 8.3592
_cell_length_b 5.1321
_cell_length_c 8.4849
_cell_volume 363.45
_cod_duplicate_entry 2102067
_cod_database_code 6000119

loop_
_atom_site_label
_atom_site_fract_x
_atom_site_fract_y
_atom_site_fract_z
? ? ? ?
